data_7160552
loop_
_publ_author_name
'Peng, Shuang'
'Su, Tong'
'Yang, Xuan'
'Li, Jia-Jie'
'Wan, Jie'
'Ni, Hai-Liang'
'Cao, Peng'
'Hu, Ping'
'Wang, Bi-Qin'
'Chen, Bin'

_publ_section_title
;
 Rhodium-catalyzed isomerization of homoallylic alcohols with a tethered
 carbonyl group: pathway to 1,6-diketones.
;
_journal_issue 22
_journal_name_full 'Organic &amp; biomolecular chemistry'
_journal_page_first 5417
_journal_page_last 5422
_journal_paper_doi 10.1039/d5ob00473j
_journal_volume 23
_journal_year 2025
_chemical_formula_moiety 'C20 H22 O2'
_chemical_formula_sum 'C20 H22 O2'
_chemical_formula_weight 294.37
_space_group_crystal_system monoclinic
_space_group_IT_number 14
_space_group_name_Hall '-P 2ybc'
_space_group_name_H-M_alt 'P 1 21/c 1'
_atom_sites_solution_hydrogens geom
_atom_sites_solution_primary iterative
_audit_creation_date 2024-01-16
_audit_creation_method
;
Olex2 1.2
(compiled 2018.05.29 svn.r3508 for OlexSys, GUI svn.r5506)
;
_audit_update_record
;
2024-10-14 deposited with the CCDC.	2025-05-09 downloaded from the CCDC.
;
_cell_angle_alpha 90
_cell_angle_beta 116.075(2)
_cell_angle_gamma 90
_cell_formula_units_Z 4
_cell_length_a 19.3649(4)
_cell_length_b 5.54250(10)
_cell_length_c 17.0356(4)
_cell_measurement_reflns_used 10235
_cell_measurement_temperature 295.70(10)
_cell_measurement_theta_max 76.7280
_cell_measurement_theta_min 2.5360
_cell_volume 1642.33(7)
_computing_cell_refinement 'CrysAlisPro 1.171.41.112a (Rigaku OD, 2021)'
_computing_data_collection 'CrysAlisPro 1.171.41.112a (Rigaku OD, 2021)'
_computing_data_reduction 'CrysAlisPro 1.171.41.112a (Rigaku OD, 2021)'
_computing_molecular_graphics 'Olex2 (Dolomanov et al., 2009)'
_computing_publication_material 'Olex2 (Dolomanov et al., 2009)'
_computing_structure_refinement 'ShelXL (Sheldrick, 2015)'
_computing_structure_solution 'olex2.solve (Bourhis et al., 2015)'
_diffrn_ambient_environment air
_diffrn_ambient_temperature 295.70(10)
_diffrn_detector 'Hybrid Pixel Array Detector'
_diffrn_detector_area_resol_mean 10.0000
_diffrn_detector_type HyPix
_diffrn_measured_fraction_theta_full 0.998
_diffrn_measured_fraction_theta_max 0.976
_diffrn_measurement_details
;
List of Runs (angles in degrees, time in seconds):

  # Type    Start    End  Width  t~exp~   \w     \q     \k     \f   Frames
#--------------------------------------------------------------------------
  1  \w     40.00  65.00   0.50    0.05    --  106.81 -57.00-150.00   50
  2  \w     97.00 178.00   0.50    0.05    --  106.81  85.00 -46.00  162
  3  \w     94.00 174.00   0.50    0.05    --  106.81  49.00 101.00  160
  4  \w     42.00  91.00   0.50    0.05    --  106.81 -92.00  95.00   98
  5  \w     35.00  68.00   0.50    0.05    --  106.81 -57.00  30.00   66
  6  \w     34.00  65.00   0.50    0.05    --  106.81 -57.00-120.00   62
  7  \w     37.00 107.00   0.50    0.05    --   47.63  49.00 101.00  140
  8  \w    -12.00  25.00   0.50    0.05    --  -47.63  19.00-150.00   74
  9  \w    -64.00 -39.00   0.50    0.05    -- -102.00  57.00-120.00   50
 10  \w    -62.00 -32.00   0.50    0.05    -- -102.00  57.00 -60.00   60
 11  \w   -112.00 -86.00   0.50    0.05    --  -47.63-125.00   0.00   52
 12  \w   -119.00 -89.00   0.50    0.05    --  -47.63-125.00 120.00   60
 13  \w    -39.00  20.00   0.50    0.05    --  -47.63  37.00-150.00  118
 14  \w    -13.00  14.00   0.50    0.05    --  -47.63  19.00-180.00   54
 15  \w    -23.00  63.00   0.50    0.05    --   47.63 -57.00 -30.00  172
 16  \w     66.00  95.00   0.50    0.05    --   47.63-125.00  30.00   58
 17  \w    -64.00 -38.00   0.50    0.05    -- -102.00  57.00 -30.00   52
 18  \w    -60.00 -34.00   0.50    0.05    -- -102.00  57.00 150.00   52
 19  \w   -114.00 -73.00   0.50    0.05    -- -102.00 125.00-150.00   82
 20  \w   -169.00-116.00   0.50    0.05    -- -102.00 -57.00 -60.00  106
 21  \w   -174.00-148.00   0.50    0.05    -- -102.00 -99.00  30.00   52
 22  \w   -130.00 -97.00   0.50    0.05    -- -102.00 -99.00  30.00   66
 23  \w   -134.00-105.00   0.50    0.05    -- -102.00 -37.00-120.00   58
 24  \w    -63.00 -31.00   0.50    0.05    -- -102.00 125.00   0.00   64
 25  \w   -172.00 -83.00   0.50    0.05    -- -102.00 -77.00  90.00  178
 26  \w   -116.00 -90.00   0.50    0.05    -- -102.00 125.00   0.00   52
 27  \w   -175.00-149.00   0.50    0.05    -- -102.00 -37.00-120.00   52
 28  \w    111.00 143.00   0.50    0.05    --  106.81  19.00-180.00   64
 29  \w     48.00 117.00   0.50    0.05    --  106.81-125.00   0.00  138
 30  \w     45.00  77.00   0.50    0.05    --  106.81 -99.00-180.00   64
 31  \w     37.00 105.00   0.50    0.05    --  106.81 -99.00  30.00  136
 32  \w     37.00  63.00   0.50    0.05    --  106.81-125.00  30.00   52
 33  \w     69.00 117.00   0.50    0.05    --  106.81-125.00-180.00   96
 34  \w     44.00  84.00   0.50    0.05    --  106.81 -99.00 -60.00   80
 35  \w     39.00  65.00   0.50    0.05    --  106.81 -57.00-180.00   52
 36  \w     75.00 114.00   0.50    0.05    --  106.81-125.00  30.00   78
 37  \w     35.00  61.00   0.50    0.05    --  106.81-125.00-180.00   52
 38  \w     78.00 107.00   0.50    0.05    --  106.81 -99.00  60.00   58
 39  \w     43.00  71.00   0.50    0.05    --  106.81 -99.00  60.00   56
 40  \w    151.00 178.00   0.50    0.05    --  106.81  19.00-180.00   54
 41  \w     40.00  66.00   0.50    0.05    --  106.81 -57.00 -30.00   52
;
_diffrn_measurement_device 'four-circle diffractometer'
_diffrn_measurement_device_type 'XtaLAB Synergy R, DW system, HyPix'
_diffrn_measurement_method '\w scans'
_diffrn_orient_matrix_type 'CrysAlisPro convention (1999,Acta A55,543-557)'
_diffrn_orient_matrix_UB_11 -0.0208848000
_diffrn_orient_matrix_UB_12 0.1482100000
_diffrn_orient_matrix_UB_13 0.0630298000
_diffrn_orient_matrix_UB_21 -0.0757726000
_diffrn_orient_matrix_UB_22 0.0784594000
_diffrn_orient_matrix_UB_23 -0.0770735000
_diffrn_orient_matrix_UB_31 -0.0408040000
_diffrn_orient_matrix_UB_32 -0.2217095000
_diffrn_orient_matrix_UB_33 0.0148695000
_diffrn_radiation_monochromator mirror
_diffrn_radiation_probe x-ray
_diffrn_radiation_type CuK\a
_diffrn_radiation_wavelength 1.54184
_diffrn_reflns_av_R_equivalents 0.0313
_diffrn_reflns_av_unetI/netI 0.0209
_diffrn_reflns_Laue_measured_fraction_full 0.998
_diffrn_reflns_Laue_measured_fraction_max 0.976
_diffrn_reflns_limit_h_max 22
_diffrn_reflns_limit_h_min -24
_diffrn_reflns_limit_k_max 5
_diffrn_reflns_limit_k_min -6
_diffrn_reflns_limit_l_max 21
_diffrn_reflns_limit_l_min -21
_diffrn_reflns_number 18261
_diffrn_reflns_point_group_measured_fraction_full 0.998
_diffrn_reflns_point_group_measured_fraction_max 0.976
_diffrn_reflns_theta_full 67.684
_diffrn_reflns_theta_max 76.927
_diffrn_reflns_theta_min 2.540
_diffrn_source 'Rotating-anode X-ray tube'
_diffrn_source_type 'Rigaku (Cu) X-ray Source'
_exptl_absorpt_coefficient_mu 0.590
_exptl_absorpt_correction_T_max 1.00000
_exptl_absorpt_correction_T_min 0.89815
_exptl_absorpt_correction_type multi-scan
_exptl_absorpt_process_details
;
CrysAlisPro 1.171.41.112a (Rigaku Oxford Diffraction, 2021)
Empirical absorption correction using spherical harmonics,
implemented in SCALE3 ABSPACK scaling algorithm.
;
_exptl_crystal_colour 'clear light colourless'
_exptl_crystal_colour_lustre clear
_exptl_crystal_colour_modifier light
_exptl_crystal_colour_primary colourless
_exptl_crystal_density_diffrn 1.191
_exptl_crystal_description block
_exptl_crystal_F_000 632
_exptl_crystal_size_max 0.2
_exptl_crystal_size_mid 0.18
_exptl_crystal_size_min 0.15
_refine_diff_density_max 0.193
_refine_diff_density_min -0.137
_refine_diff_density_rms 0.027
_refine_ls_extinction_coef 0.0034(10)
_refine_ls_extinction_expression Fc^*^=kFc[1+0.001xFc^2^\l^3^/sin(2\q)]^-1/4^
_refine_ls_extinction_method 'SHELXL-2014/7 (Sheldrick 2014'
_refine_ls_goodness_of_fit_ref 1.088
_refine_ls_hydrogen_treatment constr
_refine_ls_matrix_type full
_refine_ls_number_parameters 200
_refine_ls_number_reflns 3382
_refine_ls_number_restraints 0
_refine_ls_restrained_S_all 1.088
_refine_ls_R_factor_all 0.0512
_refine_ls_R_factor_gt 0.0450
_refine_ls_shift/su_max 0.000
_refine_ls_shift/su_mean 0.000
_refine_ls_structure_factor_coef Fsqd
_refine_ls_weighting_details 'w=1/[\s^2^(Fo^2^)+(0.0625P)^2^+0.2385P] where P=(Fo^2^+2Fc^2^)/3'
_refine_ls_weighting_scheme calc
_refine_ls_wR_factor_gt 0.1271
_refine_ls_wR_factor_ref 0.1322
_reflns_Friedel_coverage 0.000
_reflns_number_gt 2844
_reflns_number_total 3382
_reflns_threshold_expression 'I > 2\s(I)'
_cod_data_source_file d5ob00473j2.cif
_cod_data_source_block exp_5700_auto
_cod_depositor_comments 'Adding full bibliography for 7160552.cif.'
_cod_original_cell_volume 1642.33(6)
_cod_database_code 7160552
_shelx_shelxl_version_number 2014/7
_chemical_oxdiff_formula CHO
_shelx_space_group_comment
;
The symmetry employed for this shelxl refinement is uniquely defined
by the following loop, which should always be used as a source of
symmetry information in preference to the above space-group names.
They are only intended as comments.
;
_shelx_estimated_absorpt_t_max 0.917
_shelx_estimated_absorpt_t_min 0.891
_diffrn_oxdiff_digest_frames
;
01a829feb2719a5cddbad759afeeb335bd0103474b8
;
_reflns_odcompleteness_completeness 99.85
_reflns_odcompleteness_iscentric 1
_reflns_odcompleteness_theta 66.97
_olex2_refinement_description
;
1. Fixed Uiso
 At 1.2 times of:
  All C(H) groups, All C(H,H) groups
2.a Secondary CH2 refined with riding coordinates:
 C2(H2A,H2B), C3(H3A,H3B), C5(H5A,H5B), C6(H6A,H6B), C14(H14A,H14B), C18(H18A,
 H18B)
2.b Aromatic/amide H refined with riding coordinates:
 C9(H9), C10(H10), C11(H11), C12(H12), C13(H13), C15(H15), C16(H16), C17(H17),
 C19(H19), C20(H20)
;
_olex2_submission_special_instructions 'No special instructions were received'
_oxdiff_exptl_absorpt_empirical_details
;
Empirical correction (ABSPACK) includes:
- Absorption correction using spherical harmonics
- Frame scaling
;
_oxdiff_exptl_absorpt_empirical_full_max 1.259
_oxdiff_exptl_absorpt_empirical_full_min 0.802

loop_
_space_group_symop_operation_xyz
'x, y, z'
'-x, y+1/2, -z+1/2'
'-x, -y, -z'
'x, -y-1/2, z-1/2'

loop_
_atom_site_label
_atom_site_type_symbol
_atom_site_fract_x
_atom_site_fract_y
_atom_site_fract_z
_atom_site_U_iso_or_equiv
_atom_site_adp_type
_atom_site_occupancy
_atom_site_site_symmetry_order
_atom_site_calc_flag
_atom_site_refinement_flags_posn
_atom_site_refinement_flags_adp
_atom_site_refinement_flags_occupancy
_atom_site_disorder_assembly
_atom_site_disorder_group
O1 O 0.26524(6) 0.73249(18) 0.33086(8) 0.0777(4) Uani 1 1 d . . . . .
O2 O 0.47728(6) -0.16313(19) 0.63613(8) 0.0809(4) Uani 1 1 d . . . . .
C1 C 0.23115(7) 0.5444(2) 0.32506(8) 0.0498(3) Uani 1 1 d . . . . .
C2 C 0.47345(7) 0.2145(2) 0.56927(8) 0.0507(3) Uani 1 1 d . . . . .
H2A H 0.5024 0.2240 0.5352 0.061 Uiso 1 1 calc R . . . .
H2B H 0.4778 0.3694 0.5975 0.061 Uiso 1 1 calc R . . . .
C3 C 0.38945(7) 0.1704(2) 0.50750(8) 0.0502(3) Uani 1 1 d . . . . .
H3A H 0.3851 0.0215 0.4757 0.060 Uiso 1 1 calc R . . . .
H3B H 0.3606 0.1509 0.5414 0.060 Uiso 1 1 calc R . . . .
C4 C 0.14928(7) 0.5206(2) 0.25758(8) 0.0478(3) Uani 1 1 d . . . . .
C5 C 0.35448(7) 0.3746(2) 0.44266(8) 0.0523(3) Uani 1 1 d . . . . .
H5A H 0.3609 0.5247 0.4744 0.063 Uiso 1 1 calc R . . . .
H5B H 0.3817 0.3892 0.4068 0.063 Uiso 1 1 calc R . . . .
C6 C 0.26969(7) 0.3348(2) 0.38394(9) 0.0512(3) Uani 1 1 d . . . . .
H6A H 0.2640 0.1930 0.3482 0.061 Uiso 1 1 calc R . . . .
H6B H 0.2436 0.3028 0.4202 0.061 Uiso 1 1 calc R . . . .
C7 C 0.50935(7) 0.0254(2) 0.63854(8) 0.0498(3) Uani 1 1 d . . . . .
C8 C 0.69888(7) -0.0620(2) 0.85038(8) 0.0523(3) Uani 1 1 d . . . . .
C9 C 0.12011(8) 0.6936(2) 0.19205(10) 0.0601(4) Uani 1 1 d . . . . .
H9 H 0.1510 0.8216 0.1917 0.072 Uiso 1 1 calc R . . . .
C10 C 0.75925(9) -0.2172(3) 0.86539(9) 0.0615(4) Uani 1 1 d . . . . .
H10 H 0.7509 -0.3520 0.8298 0.074 Uiso 1 1 calc R . . . .
C11 C 0.71308(8) 0.1367(3) 0.90424(10) 0.0621(4) Uani 1 1 d . . . . .
H11 H 0.6735 0.2445 0.8953 0.074 Uiso 1 1 calc R . . . .
C12 C 0.10229(8) 0.3313(2) 0.25699(9) 0.0583(4) Uani 1 1 d . . . . .
H12 H 0.1212 0.2131 0.3000 0.070 Uiso 1 1 calc R . . . .
C13 C 0.84472(9) 0.0197(3) 0.98511(10) 0.0714(4) Uani 1 1 d . . . . .
H13 H 0.8933 0.0467 1.0303 0.086 Uiso 1 1 calc R . . . .
C14 C 0.58742(7) 0.0806(3) 0.71070(9) 0.0562(3) Uani 1 1 d . . . . .
H14A H 0.6227 0.1085 0.6852 0.067 Uiso 1 1 calc R . . . .
H14B H 0.5842 0.2287 0.7392 0.067 Uiso 1 1 calc R . . . .
C15 C 0.04573(9) 0.6769(3) 0.12767(10) 0.0710(4) Uani 1 1 d . . . . .
H15 H 0.0268 0.7926 0.0837 0.085 Uiso 1 1 calc R . . . .
C16 C 0.78555(10) 0.1774(3) 0.97132(10) 0.0714(4) Uani 1 1 d . . . . .
H16 H 0.7943 0.3117 1.0072 0.086 Uiso 1 1 calc R . . . .
C17 C 0.83158(9) -0.1766(3) 0.93194(11) 0.0705(4) Uani 1 1 d . . . . .
H17 H 0.8714 -0.2830 0.9406 0.085 Uiso 1 1 calc R . . . .
C18 C 0.61995(8) -0.1137(3) 0.77851(10) 0.0672(4) Uani 1 1 d . . . . .
H18A H 0.6222 -0.2625 0.7497 0.081 Uiso 1 1 calc R . . . .
H18B H 0.5850 -0.1396 0.8046 0.081 Uiso 1 1 calc R . . . .
C19 C 0.02718(9) 0.3174(3) 0.19252(11) 0.0700(4) Uani 1 1 d . . . . .
H19 H -0.0044 0.1913 0.1929 0.084 Uiso 1 1 calc R . . . .
C20 C -0.00067(9) 0.4897(3) 0.12815(10) 0.0716(4) Uani 1 1 d . . . . .
H20 H -0.0510 0.4797 0.0848 0.086 Uiso 1 1 calc R . . . .

loop_
_atom_site_aniso_label
_atom_site_aniso_U_11
_atom_site_aniso_U_22
_atom_site_aniso_U_33
_atom_site_aniso_U_23
_atom_site_aniso_U_13
_atom_site_aniso_U_12
O1 0.0625(6) 0.0541(6) 0.0909(8) 0.0146(5) 0.0103(6) -0.0126(5)
O2 0.0617(6) 0.0601(6) 0.0872(8) 0.0162(5) 0.0019(6) -0.0160(5)
C1 0.0477(6) 0.0432(6) 0.0545(7) 0.0005(5) 0.0188(6) -0.0018(5)
C2 0.0438(6) 0.0498(7) 0.0512(7) 0.0005(5) 0.0143(5) -0.0026(5)
C3 0.0430(6) 0.0487(7) 0.0507(7) -0.0005(5) 0.0131(5) -0.0010(5)
C4 0.0459(6) 0.0431(6) 0.0511(7) 0.0003(5) 0.0182(5) 0.0041(5)
C5 0.0444(6) 0.0505(7) 0.0536(7) 0.0024(5) 0.0139(6) -0.0018(5)
C6 0.0447(6) 0.0452(7) 0.0547(7) 0.0017(5) 0.0135(5) -0.0006(5)
C7 0.0428(6) 0.0487(7) 0.0526(7) -0.0002(5) 0.0161(5) -0.0019(5)
C8 0.0499(7) 0.0525(7) 0.0476(7) 0.0100(5) 0.0152(5) 0.0006(5)
C9 0.0565(8) 0.0508(7) 0.0653(8) 0.0103(6) 0.0198(7) 0.0044(6)
C10 0.0650(9) 0.0586(8) 0.0563(8) 0.0052(6) 0.0224(7) 0.0092(7)
C11 0.0557(8) 0.0581(8) 0.0642(8) 0.0024(6) 0.0187(7) 0.0084(6)
C12 0.0507(7) 0.0516(7) 0.0606(8) 0.0064(6) 0.0136(6) -0.0020(6)
C13 0.0508(8) 0.0824(11) 0.0606(8) 0.0141(8) 0.0058(6) -0.0026(7)
C14 0.0473(7) 0.0563(8) 0.0530(7) 0.0044(6) 0.0112(6) -0.0051(6)
C15 0.0629(9) 0.0669(9) 0.0653(9) 0.0157(7) 0.0118(7) 0.0134(7)
C16 0.0743(10) 0.0632(9) 0.0595(9) -0.0045(7) 0.0138(7) -0.0053(7)
C17 0.0554(8) 0.0761(10) 0.0718(9) 0.0167(8) 0.0205(7) 0.0172(7)
C18 0.0560(8) 0.0634(9) 0.0626(9) 0.0121(7) 0.0080(7) -0.0085(7)
C19 0.0524(8) 0.0655(9) 0.0746(10) 0.0015(7) 0.0120(7) -0.0093(7)
C20 0.0511(8) 0.0759(10) 0.0660(9) 0.0010(8) 0.0057(7) 0.0049(7)

loop_
_atom_type_symbol
_atom_type_description
_atom_type_scat_dispersion_real
_atom_type_scat_dispersion_imag
_atom_type_scat_source
C C 0.0181 0.0091 'International Tables Vol C Tables 4.2.6.8 and 6.1.1.4'
H H 0.0000 0.0000 'International Tables Vol C Tables 4.2.6.8 and 6.1.1.4'
O O 0.0492 0.0322 'International Tables Vol C Tables 4.2.6.8 and 6.1.1.4'

loop_
_geom_angle_atom_site_label_1
_geom_angle_atom_site_label_2
_geom_angle_atom_site_label_3
_geom_angle
_geom_angle_site_symmetry_1
_geom_angle_site_symmetry_3
_geom_angle_publ_flag
O1 C1 C4 119.46(11) . . ?
O1 C1 C6 121.12(12) . . ?
C4 C1 C6 119.42(10) . . ?
H2A C2 H2B 107.6 . . ?
C3 C2 H2A 108.6 . . ?
C3 C2 H2B 108.6 . . ?
C7 C2 H2A 108.6 . . ?
C7 C2 H2B 108.6 . . ?
C7 C2 C3 114.65(10) . . ?
C2 C3 H3A 109.1 . . ?
C2 C3 H3B 109.1 . . ?
H3A C3 H3B 107.8 . . ?
C5 C3 C2 112.56(10) . . ?
C5 C3 H3A 109.1 . . ?
C5 C3 H3B 109.1 . . ?
C9 C4 C1 118.31(12) . . ?
C12 C4 C1 122.81(11) . . ?
C12 C4 C9 118.87(12) . . ?
C3 C5 H5A 109.1 . . ?
C3 C5 H5B 109.1 . . ?
H5A C5 H5B 107.9 . . ?
C6 C5 C3 112.29(11) . . ?
C6 C5 H5A 109.1 . . ?
C6 C5 H5B 109.1 . . ?
C1 C6 C5 113.85(11) . . ?
C1 C6 H6A 108.8 . . ?
C1 C6 H6B 108.8 . . ?
C5 C6 H6A 108.8 . . ?
C5 C6 H6B 108.8 . . ?
H6A C6 H6B 107.7 . . ?
O2 C7 C2 121.61(11) . . ?
O2 C7 C14 121.46(12) . . ?
C2 C7 C14 116.92(11) . . ?
C10 C8 C18 120.34(14) . . ?
C11 C8 C10 117.91(13) . . ?
C11 C8 C18 121.73(13) . . ?
C4 C9 H9 119.8 . . ?
C15 C9 C4 120.45(14) . . ?
C15 C9 H9 119.8 . . ?
C8 C10 H10 119.3 . . ?
C17 C10 C8 121.43(14) . . ?
C17 C10 H10 119.3 . . ?
C8 C11 H11 119.6 . . ?
C8 C11 C16 120.77(14) . . ?
C16 C11 H11 119.6 . . ?
C4 C12 H12 119.9 . . ?
C4 C12 C19 120.30(13) . . ?
C19 C12 H12 119.9 . . ?
C16 C13 H13 120.2 . . ?
C17 C13 H13 120.2 . . ?
C17 C13 C16 119.60(14) . . ?
C7 C14 H14A 108.6 . . ?
C7 C14 H14B 108.6 . . ?
H14A C14 H14B 107.6 . . ?
C18 C14 C7 114.51(11) . . ?
C18 C14 H14A 108.6 . . ?
C18 C14 H14B 108.6 . . ?
C9 C15 H15 119.9 . . ?
C20 C15 C9 120.23(14) . . ?
C20 C15 H15 119.9 . . ?
C11 C16 H16 119.9 . . ?
C13 C16 C11 120.22(15) . . ?
C13 C16 H16 119.9 . . ?
C10 C17 H17 120.0 . . ?
C13 C17 C10 120.06(14) . . ?
C13 C17 H17 120.0 . . ?
C8 C18 H18A 108.5 . . ?
C8 C18 H18B 108.5 . . ?
C14 C18 C8 114.93(12) . . ?
C14 C18 H18A 108.5 . . ?
C14 C18 H18B 108.5 . . ?
H18A C18 H18B 107.5 . . ?
C12 C19 H19 120.0 . . ?
C20 C19 C12 120.07(14) . . ?
C20 C19 H19 120.0 . . ?
C15 C20 H20 120.0 . . ?
C19 C20 C15 120.08(14) . . ?
C19 C20 H20 120.0 . . ?

loop_
_geom_bond_atom_site_label_1
_geom_bond_atom_site_label_2
_geom_bond_distance
_geom_bond_site_symmetry_2
_geom_bond_publ_flag
O1 C1 1.2143(15) . ?
O2 C7 1.2068(15) . ?
C1 C4 1.5001(17) . ?
C1 C6 1.5016(17) . ?
C2 H2A 0.9700 . ?
C2 H2B 0.9700 . ?
C2 C3 1.5194(16) . ?
C2 C7 1.5010(17) . ?
C3 H3A 0.9700 . ?
C3 H3B 0.9700 . ?
C3 C5 1.5172(18) . ?
C4 C9 1.3895(18) . ?
C4 C12 1.3858(18) . ?
C5 H5A 0.9700 . ?
C5 H5B 0.9700 . ?
C5 C6 1.5169(16) . ?
C6 H6A 0.9700 . ?
C6 H6B 0.9700 . ?
C7 C14 1.5022(17) . ?
C8 C10 1.3819(19) . ?
C8 C11 1.382(2) . ?
C8 C18 1.5074(18) . ?
C9 H9 0.9300 . ?
C9 C15 1.378(2) . ?
C10 H10 0.9300 . ?
C10 C17 1.379(2) . ?
C11 H11 0.9300 . ?
C11 C16 1.384(2) . ?
C12 H12 0.9300 . ?
C12 C19 1.3869(19) . ?
C13 H13 0.9300 . ?
C13 C16 1.377(2) . ?
C13 C17 1.366(2) . ?
C14 H14A 0.9700 . ?
C14 H14B 0.9700 . ?
C14 C18 1.5004(19) . ?
C15 H15 0.9300 . ?
C15 C20 1.375(2) . ?
C16 H16 0.9300 . ?
C17 H17 0.9300 . ?
C18 H18A 0.9700 . ?
C18 H18B 0.9700 . ?
C19 H19 0.9300 . ?
C19 C20 1.373(2) . ?
C20 H20 0.9300 . ?

loop_
_geom_torsion_atom_site_label_1
_geom_torsion_atom_site_label_2
_geom_torsion_atom_site_label_3
_geom_torsion_atom_site_label_4
_geom_torsion
_geom_torsion_site_symmetry_1
_geom_torsion_site_symmetry_2
_geom_torsion_site_symmetry_3
_geom_torsion_site_symmetry_4
_geom_torsion_publ_flag
O1 C1 C4 C9 13.4(2) . . . . ?
O1 C1 C4 C12 -167.89(14) . . . . ?
O1 C1 C6 C5 -5.5(2) . . . . ?
O2 C7 C14 C18 -1.2(2) . . . . ?
C1 C4 C9 C15 178.76(13) . . . . ?
C1 C4 C12 C19 -179.47(14) . . . . ?
C2 C3 C5 C6 -177.36(11) . . . . ?
C2 C7 C14 C18 179.33(13) . . . . ?
C3 C2 C7 O2 11.04(19) . . . . ?
C3 C2 C7 C14 -169.47(11) . . . . ?
C3 C5 C6 C1 174.14(11) . . . . ?
C4 C1 C6 C5 174.16(11) . . . . ?
C4 C9 C15 C20 0.6(2) . . . . ?
C4 C12 C19 C20 0.9(2) . . . . ?
C6 C1 C4 C9 -166.27(12) . . . . ?
C6 C1 C4 C12 12.45(19) . . . . ?
C7 C2 C3 C5 176.17(11) . . . . ?
C7 C14 C18 C8 178.98(13) . . . . ?
C8 C10 C17 C13 0.4(2) . . . . ?
C8 C11 C16 C13 0.2(2) . . . . ?
C9 C4 C12 C19 -0.7(2) . . . . ?
C9 C15 C20 C19 -0.5(3) . . . . ?
C10 C8 C11 C16 -0.3(2) . . . . ?
C10 C8 C18 C14 -121.69(16) . . . . ?
C11 C8 C10 C17 0.1(2) . . . . ?
C11 C8 C18 C14 59.7(2) . . . . ?
C12 C4 C9 C15 0.0(2) . . . . ?
C12 C19 C20 C15 -0.3(3) . . . . ?
C16 C13 C17 C10 -0.5(2) . . . . ?
C17 C13 C16 C11 0.3(3) . . . . ?
C18 C8 C10 C17 -178.56(14) . . . . ?
C18 C8 C11 C16 178.29(14) . . . . ?
